data_7103884
loop_
_publ_author_name
'Komarov, Igor V.'
'Spannenberg, Anke'
'Holz, Jens'
'B\"orner, Armin'

_publ_section_title
;
 Highly stereoselective, thermodynamically controlled and reversible
 formation of a new P-chiral phosphine
;
_journal_coden_ASTM CHCOFS
_journal_issue 17
_journal_name_full
;
 Chemical Communications (Cambridge, United Kingdom)
;
_journal_page_first 2240
_journal_page_last 2241
_journal_paper_doi 10.1039/b306153a
_journal_year 2003
_chemical_formula_sum 'C16 H21 O P'
_chemical_formula_weight 260.30
_space_group_IT_number 19
_symmetry_cell_setting orthorhombic
_symmetry_space_group_name_Hall 'P 2ac 2ab'
_symmetry_space_group_name_H-M 'P 21 21 21'
_atom_sites_solution_hydrogens geom
_atom_sites_solution_primary direct
_atom_sites_solution_secondary difmap
_audit_creation_method SHELXL
_cell_angle_alpha 90.00
_cell_angle_beta 90.00
_cell_angle_gamma 90.00
_cell_formula_units_Z 4
_cell_length_a 6.7590(10)
_cell_length_b 9.998(2)
_cell_length_c 21.043(4)
_cell_measurement_reflns_used 2000
_cell_measurement_temperature 293(2)
_cell_measurement_theta_max 20
_cell_measurement_theta_min 4
_cell_volume 1422.0(4)
_computing_cell_refinement STOE-CELL
_computing_data_collection STOE-EXPOSE
_computing_data_reduction STOE-INTEGRATE
_computing_molecular_graphics XP
_computing_publication_material SHELXL-93
_computing_structure_refinement 'SHELXL-93 (Sheldrick, 1993)'
_computing_structure_solution 'SHELXS-86 (Sheldrick, 1990)'
_diffrn_ambient_temperature 293(2)
_diffrn_measurement_device STOE-IPDS
_diffrn_measurement_method 'laser scanned imaging plate'
_diffrn_radiation_monochromator graphite
_diffrn_radiation_source 'fine-focus sealed tube'
_diffrn_radiation_type MoK\a
_diffrn_radiation_wavelength 0.71073
_diffrn_reflns_av_R_equivalents 0.0721
_diffrn_reflns_av_sigmaI/netI 0.0595
_diffrn_reflns_limit_h_max 6
_diffrn_reflns_limit_h_min -6
_diffrn_reflns_limit_k_max 10
_diffrn_reflns_limit_k_min -10
_diffrn_reflns_limit_l_max 20
_diffrn_reflns_limit_l_min -21
_diffrn_reflns_number 5231
_diffrn_reflns_theta_max 21.08
_diffrn_reflns_theta_min 1.94
_diffrn_standards_interval_time 360
_diffrn_standards_number 50-200
_exptl_absorpt_coefficient_mu 0.180
_exptl_absorpt_correction_type none
_exptl_crystal_colour colourless
_exptl_crystal_density_diffrn 1.216
_exptl_crystal_description prism
_exptl_crystal_F_000 560
_exptl_crystal_size_max 0.4
_exptl_crystal_size_mid 0.3
_exptl_crystal_size_min 0.1
_refine_diff_density_max 0.142
_refine_diff_density_min -0.174
_refine_diff_density_rms 0.036
_refine_ls_abs_structure_details 'Flack H D (1983), Acta Cryst. A39, 876-881'
_refine_ls_abs_structure_Flack -0.15(19)
_refine_ls_extinction_method none
_refine_ls_goodness_of_fit_all 0.931
_refine_ls_goodness_of_fit_obs 0.999
_refine_ls_matrix_type full
_refine_ls_number_parameters 168
_refine_ls_number_reflns 1494
_refine_ls_number_restraints 0
_refine_ls_restrained_S_all 0.931
_refine_ls_restrained_S_obs 0.999
_refine_ls_R_factor_all 0.0441
_refine_ls_R_factor_obs 0.0336
_refine_ls_shift/esd_max 0.000
_refine_ls_shift/esd_mean 0.000
_refine_ls_structure_factor_coef Fsqd
_refine_ls_weighting_details 'w=1/[\s^2^(Fo^2^)+(0.0375P)^2^+0.0000P] where P=(Fo^2^+2Fc^2^)/3'
_refine_ls_weighting_scheme calc
_refine_ls_wR_factor_all 0.0786
_refine_ls_wR_factor_obs 0.0755
_reflns_number_observed 1230
_reflns_number_total 1494
_reflns_observed_criterion >2sigma(I)
_cod_data_source_file b306153a.txt
_cod_data_source_block KS015
_cod_depositor_comments
;
The following automatic conversions were performed:

'_exptl_absorpt_correction_type' tag value 'no' was replaced with
'none' value.

Automatic conversion script
Id: cif_fix_values 1646 2011-03-28 12:23:43Z adriana 

The following automatic conversions were performed:

'_refine_ls_weighting_scheme' value 'calc
w=1/[\s^2^(Fo^2^)+(0.0375P)^2^+0.0000P] where P=(Fo^2^+2Fc^2^)/3' was
changed to 'calc'. New tag '_refine_ls_weighting_details' was
created. The value of the new tag was set to
'w=1/[\s^2^(Fo^2^)+(0.0375P)^2^+0.0000P] where P=(Fo^2^+2Fc^2^)/3'.

Automatic conversion script
Id: cif_fix_values 3143 2015-03-26 13:38:13Z robertas 
;
_cod_original_sg_symbol_H-M P2(1)2(1)2(1)
_cod_database_code 7103884

loop_
_symmetry_equiv_pos_as_xyz
'x, y, z'
'-x+1/2, -y, z+1/2'
'-x, y+1/2, -z+1/2'
'x+1/2, -y+1/2, -z'

loop_
_atom_site_aniso_label
_atom_site_aniso_U_11
_atom_site_aniso_U_22
_atom_site_aniso_U_33
_atom_site_aniso_U_23
_atom_site_aniso_U_13
_atom_site_aniso_U_12
C1 0.042(2) 0.037(2) 0.045(2) -0.004(2) -0.003(2) -0.002(2)
C2 0.049(3) 0.041(2) 0.033(2) -0.003(2) 0.000(2) -0.004(2)
C3 0.038(3) 0.037(2) 0.047(2) -0.002(2) 0.008(2) 0.002(2)
C4 0.030(2) 0.037(2) 0.046(2) -0.007(2) -0.005(2) 0.005(2)
C5 0.045(2) 0.037(2) 0.044(2) -0.0008(15) 0.002(2) -0.005(2)
C6 0.047(3) 0.043(2) 0.044(2) 0.004(2) -0.001(2) 0.006(2)
C7 0.077(3) 0.047(2) 0.052(2) 0.006(2) 0.004(2) -0.001(3)
C8 0.066(3) 0.055(3) 0.052(3) -0.002(2) 0.010(2) -0.010(2)
C9 0.054(3) 0.031(2) 0.042(2) 0.002(2) -0.005(2) 0.003(2)
C10 0.054(3) 0.050(3) 0.046(3) 0.001(2) -0.005(2) 0.000(2)
C11 0.064(3) 0.060(3) 0.058(3) -0.005(2) 0.017(2) -0.001(2)
C12 0.095(4) 0.061(3) 0.036(3) -0.007(2) 0.007(3) 0.003(3)
C13 0.094(4) 0.086(3) 0.046(3) -0.009(2) -0.020(3) 0.016(4)
C14 0.056(3) 0.077(3) 0.054(3) -0.009(2) -0.013(2) 0.014(2)
C15 0.078(4) 0.078(3) 0.041(2) -0.004(2) -0.007(2) -0.015(3)
C16 0.054(3) 0.054(2) 0.061(3) -0.013(2) 0.012(2) 0.006(2)
O 0.042(2) 0.056(2) 0.070(2) -0.001(2) -0.0085(14) -0.0026(12)
P 0.0474(6) 0.0363(4) 0.0421(5) 0.0005(4) -0.0025(6) 0.0034(5)

loop_
_atom_site_label
_atom_site_type_symbol
_atom_site_fract_x
_atom_site_fract_y
_atom_site_fract_z
_atom_site_U_iso_or_equiv
_atom_site_thermal_displace_type
_atom_site_occupancy
_atom_site_calc_flag
_atom_site_refinement_flags
_atom_site_disorder_group
C1 C 0.5611(5) 0.1967(3) 0.1910(2) 0.0414(9) Uani 1 d . .
H1A H 0.5235(5) 0.1090(3) 0.1754(2) 0.050 Uiso 1 calc R .
H1B H 0.4443(5) 0.2407(3) 0.2077(2) 0.050 Uiso 1 calc R .
C2 C 0.6538(6) 0.2810(3) 0.1370(2) 0.0410(10) Uani 1 d . .
C3 C 0.8806(6) 0.2785(3) 0.1430(2) 0.0408(10) Uani 1 d . .
C4 C 0.8841(5) 0.3228(3) 0.2139(2) 0.0379(9) Uani 1 d . .
C5 C 0.7497(6) 0.4472(3) 0.21323(15) 0.0421(8) Uani 1 d . .
H5A H 0.6591(6) 0.4468(3) 0.24900(15) 0.050 Uiso 1 calc R .
H5B H 0.8271(6) 0.5289(3) 0.21425(15) 0.050 Uiso 1 calc R .
C6 C 0.6378(7) 0.4332(4) 0.1500(2) 0.0447(10) Uani 1 d . .
H6 H 0.5125(53) 0.4740(30) 0.1480(15) 0.037(10) Uiso 1 d . .
C7 C 0.7753(7) 0.4921(3) 0.0993(2) 0.0589(11) Uani 1 d . .
H7A H 0.7127(7) 0.4928(3) 0.0579(2) 0.071 Uiso 1 calc R .
H7B H 0.8160(7) 0.5822(3) 0.1103(2) 0.071 Uiso 1 calc R .
C8 C 0.9494(6) 0.3955(4) 0.1011(2) 0.0576(12) Uani 1 d . .
H8A H 1.0652(6) 0.4382(4) 0.1192(2) 0.069 Uiso 1 calc R .
H8B H 0.9816(6) 0.3646(4) 0.0586(2) 0.069 Uiso 1 calc R .
C9 C 0.6571(6) 0.2571(3) 0.3263(2) 0.0420(10) Uani 1 d . .
C10 C 0.4643(6) 0.2895(3) 0.3391(2) 0.0498(11) Uani 1 d . .
H10 H 0.3689(6) 0.2769(3) 0.3078(2) 0.060 Uiso 1 calc R .
C11 C 0.4078(7) 0.3408(4) 0.3977(2) 0.0608(11) Uani 1 d . .
H11 H 0.2759(7) 0.3621(4) 0.4054(2) 0.073 Uiso 1 calc R .
C12 C 0.5476(8) 0.3602(4) 0.4445(2) 0.0637(13) Uani 1 d . .
H12 H 0.5106(8) 0.3941(4) 0.4839(2) 0.076 Uiso 1 calc R .
C13 C 0.7411(9) 0.3290(4) 0.4326(2) 0.0753(13) Uani 1 d . .
H13 H 0.8364(9) 0.3430(4) 0.4638(2) 0.090 Uiso 1 calc R .
C14 C 0.7954(6) 0.2770(4) 0.3746(2) 0.0626(13) Uani 1 d . .
H14 H 0.9271(6) 0.2547(4) 0.3674(2) 0.075 Uiso 1 calc R .
C15 C 0.5694(6) 0.2383(4) 0.0725(2) 0.0657(13) Uani 1 d . .
H15A H 0.4276(6) 0.2433(4) 0.0737(2) 0.099 Uiso 1 calc R .
H15B H 0.6091(6) 0.1481(4) 0.0634(2) 0.099 Uiso 1 calc R .
H15C H 0.6186(6) 0.2967(4) 0.0399(2) 0.099 Uiso 1 calc R .
C16 C 0.9865(5) 0.1480(3) 0.1288(2) 0.0563(12) Uani 1 d . .
H16A H 0.9371(5) 0.0793(3) 0.1564(2) 0.084 Uiso 1 calc R .
H16B H 1.1259(5) 0.1592(3) 0.1357(2) 0.084 Uiso 1 calc R .
H16C H 0.9634(5) 0.1231(3) 0.0854(2) 0.084 Uiso 1 calc R .
O O 1.0751(4) 0.3433(2) 0.24083(13) 0.0561(7) Uani 1 d . .
H0 H 1.1084(27) 0.4214(11) 0.2357(18) 0.084 Uiso 1 calc R .
P P 0.7531(2) 0.18143(8) 0.25356(4) 0.0419(3) Uani 1 d . .

loop_
_atom_type_symbol
_atom_type_description
_atom_type_scat_dispersion_real
_atom_type_scat_dispersion_imag
_atom_type_scat_source
C C 0.0033 0.0016 'International Tables Vol C Tables 4.2.6.8 and 6.1.1.4'
H H 0.0000 0.0000 'International Tables Vol C Tables 4.2.6.8 and 6.1.1.4'
O O 0.0106 0.0060 'International Tables Vol C Tables 4.2.6.8 and 6.1.1.4'
P P 0.1023 0.0942 'International Tables Vol C Tables 4.2.6.8 and 6.1.1.4'

loop_
_geom_angle_atom_site_label_1
_geom_angle_atom_site_label_2
_geom_angle_atom_site_label_3
_geom_angle
_geom_angle_site_symmetry_1
_geom_angle_site_symmetry_3
_geom_angle_publ_flag
C2 C1 P 106.4(2) . . ?
C15 C2 C3 116.0(3) . . ?
C15 C2 C1 110.4(3) . . ?
C3 C2 C1 109.6(3) . . ?
C15 C2 C6 113.8(3) . . ?
C3 C2 C6 94.1(3) . . ?
C1 C2 C6 112.2(3) . . ?
C16 C3 C8 113.5(3) . . ?
C16 C3 C2 117.9(3) . . ?
C8 C3 C2 104.0(3) . . ?
C16 C3 C4 115.2(3) . . ?
C8 C3 C4 109.2(3) . . ?
C2 C3 C4 95.1(3) . . ?
O C4 C5 115.0(3) . . ?
O C4 C3 115.9(3) . . ?
C5 C4 C3 102.2(3) . . ?
O C4 P 111.1(2) . . ?
C5 C4 P 109.6(2) . . ?
C3 C4 P 101.9(2) . . ?
C6 C5 C4 103.0(3) . . ?
C7 C6 C5 105.6(3) . . ?
C7 C6 C2 102.3(3) . . ?
C5 C6 C2 102.0(3) . . ?
C8 C7 C6 102.0(3) . . ?
C7 C8 C3 105.2(3) . . ?
C10 C9 C14 117.4(3) . . ?
C10 C9 P 126.9(3) . . ?
C14 C9 P 115.6(3) . . ?
C9 C10 C11 121.6(4) . . ?
C12 C11 C10 119.9(4) . . ?
C13 C12 C11 119.5(4) . . ?
C12 C13 C14 120.3(4) . . ?
C13 C14 C9 121.4(4) . . ?
C9 P C1 108.2(2) . . ?
C9 P C4 103.3(2) . . ?
C1 P C4 87.3(2) . . ?

loop_
_geom_bond_atom_site_label_1
_geom_bond_atom_site_label_2
_geom_bond_distance
_geom_bond_site_symmetry_2
_geom_bond_publ_flag
C1 C2 1.547(5) . ?
C1 P 1.855(3) . ?
C2 C15 1.533(5) . ?
C2 C3 1.538(5) . ?
C2 C6 1.550(5) . ?
C3 C16 1.517(5) . ?
C3 C8 1.537(5) . ?
C3 C4 1.557(5) . ?
C4 O 1.424(4) . ?
C4 C5 1.540(5) . ?
C4 P 1.865(3) . ?
C5 C6 1.537(5) . ?
C6 C7 1.531(5) . ?
C7 C8 1.522(5) . ?
C9 C10 1.370(5) . ?
C9 C14 1.395(5) . ?
C9 P 1.827(3) . ?
C10 C11 1.389(5) . ?
C11 C12 1.379(5) . ?
C12 C13 1.368(6) . ?
C13 C14 1.376(5) . ?

loop_
_cod_related_entry_id
_cod_related_entry_database
_cod_related_entry_code
1 ChemSpider 9371318
